data_4034308
loop_
_publ_author_name
'Tominaga, Masahide'
'Kunitomi, Nobuto'
'Ohara, Kazuaki'
'Kawahata, Masatoshi'
'Itoh, Tsutomu'
'Katagiri, Kosuke'
'Yamaguchi, Kentaro'

_publ_section_title
;
 Hollow and Solid Spheres Assembled from Functionalized Macrocycles
 Containing Adamantane.
;
_journal_issue 9
_journal_name_full 'The Journal of organic chemistry'
_journal_page_first 5109
_journal_page_last 5117
_journal_paper_doi 10.1021/acs.joc.9b00069
_journal_volume 84
_journal_year 2019
_chemical_formula_sum 'C82 H82 Cl18 O12'
_chemical_formula_weight 1897.58
_space_group_IT_number 2
_space_group_name_Hall '-P 1'
_space_group_name_H-M_alt 'P -1'
_symmetry_cell_setting triclinic
_symmetry_space_group_name_H-M 'P -1'
_atom_sites_solution_hydrogens geom
_atom_sites_solution_primary direct
_atom_sites_solution_secondary difmap
_audit_creation_method SHELXL-97
_cell_angle_alpha 69.581(2)
_cell_angle_beta 85.990(2)
_cell_angle_gamma 83.114(2)
_cell_formula_units_Z 1
_cell_length_a 10.7288(19)
_cell_length_b 13.240(2)
_cell_length_c 16.153(3)
_cell_measurement_reflns_used 7555
_cell_measurement_temperature 100
_cell_measurement_theta_max 25.02
_cell_measurement_theta_min 2.31
_cell_volume 2133.9(6)
_computing_cell_refinement 'APEX2 (Bruker AXS, 2006)'
_computing_data_collection 'APEX2 (Bruker AXS, 2006)'
_computing_data_reduction 'SAINT (Bruker AXS, 2004)'
_computing_molecular_graphics 'XSHEL (Bruker AXS,2002)'
_computing_publication_material 'XCIF (Bruker AXS, 2001)'
_computing_structure_refinement 'SHELXL-97 (Sheldrick, 1997)'
_computing_structure_solution 'SHELXS-97 (Sheldrick, 1997)'
_diffrn_ambient_temperature 100
_diffrn_detector_area_resol_mean 8.333
_diffrn_measured_fraction_theta_full 0.982
_diffrn_measured_fraction_theta_max 0.982
_diffrn_measurement_device_type 'Bruker APEXII CCD area detector'
_diffrn_measurement_method 'phi and omega scans'
_diffrn_radiation_monochromator graphite
_diffrn_radiation_source 'sealed tube'
_diffrn_radiation_type MoK\a
_diffrn_radiation_wavelength 0.71073
_diffrn_reflns_av_R_equivalents 0.0266
_diffrn_reflns_av_sigmaI/netI 0.0317
_diffrn_reflns_limit_h_max 12
_diffrn_reflns_limit_h_min -12
_diffrn_reflns_limit_k_max 15
_diffrn_reflns_limit_k_min -15
_diffrn_reflns_limit_l_max 19
_diffrn_reflns_limit_l_min -19
_diffrn_reflns_number 20346
_diffrn_reflns_theta_full 25.17
_diffrn_reflns_theta_max 25.17
_diffrn_reflns_theta_min 1.65
_exptl_absorpt_coefficient_mu 0.637
_exptl_absorpt_correction_T_max 0.8570
_exptl_absorpt_correction_T_min 0.8319
_exptl_absorpt_correction_type empirical
_exptl_absorpt_process_details
;
SADABS Sheldrick 1996
;
_exptl_crystal_colour colorless
_exptl_crystal_density_diffrn 1.477
_exptl_crystal_density_method 'not measured'
_exptl_crystal_description prismatic
_exptl_crystal_F_000 976
_exptl_crystal_size_max 0.30
_exptl_crystal_size_mid 0.25
_exptl_crystal_size_min 0.25
_refine_diff_density_max 1.705
_refine_diff_density_min -1.395
_refine_diff_density_rms 0.166
_refine_ls_extinction_method none
_refine_ls_goodness_of_fit_ref 1.059
_refine_ls_hydrogen_treatment constr
_refine_ls_matrix_type full
_refine_ls_number_parameters 509
_refine_ls_number_reflns 7533
_refine_ls_number_restraints 2
_refine_ls_restrained_S_all 1.059
_refine_ls_R_factor_all 0.1037
_refine_ls_R_factor_gt 0.0943
_refine_ls_shift/su_max 0.001
_refine_ls_shift/su_mean 0.000
_refine_ls_structure_factor_coef Fsqd
_refine_ls_weighting_details 'calc w=1/[\s^2^(Fo^2^)+(0.1728P)^2^+12.8326P] where P=(Fo^2^+2Fc^2^)/3'
_refine_ls_weighting_scheme calc
_refine_ls_wR_factor_gt 0.2877
_refine_ls_wR_factor_ref 0.2960
_reflns_number_gt 6397
_reflns_number_total 7533
_reflns_threshold_expression >2sigma(I)
_cod_data_source_file jo9b00069_si_003.cif
_cod_data_source_block 2a
_cod_depositor_comments
;
The following automatic conversions were performed:

data item '_symmetry_cell_setting' value 'Triclinic' was changed to
'triclinic' in accordance with the
/home/data/users/saulius/crontab/automatic-downloads/current/ACS/lib/dictionaries/cif_core.dic
dictionary named 'cif_core.dic' version 2.4.2 last updated on
2011-04-26.

Automatic conversion script
Id: cif_fix_values 6909 2019-04-08 15:41:33Z antanas 
;
_cod_original_cell_volume 2133.9(7)
_cod_original_sg_symbol_H-M 'P-1   '
_cod_database_code 4034308

loop_
_symmetry_equiv_pos_as_xyz
'x, y, z'
'-x, -y, -z'

loop_
_atom_site_label
_atom_site_type_symbol
_atom_site_fract_x
_atom_site_fract_y
_atom_site_fract_z
_atom_site_U_iso_or_equiv
_atom_site_adp_type
_atom_site_occupancy
_atom_site_symmetry_multiplicity
_atom_site_calc_flag
_atom_site_refinement_flags
C28 C 0.5723(5) 0.6807(4) 0.0589(3) 0.0176(10) Uani 1 1 d .
C22 C 0.3022(5) 0.4558(4) 0.1879(3) 0.0199(11) Uani 1 1 d .
C13 C -0.0964(5) 0.2735(4) 0.4147(4) 0.0223(11) Uani 1 1 d .
C16 C 0.0251(5) 0.1168(4) 0.5564(3) 0.0184(11) Uani 1 1 d .
H16 H 0.0670 0.0629 0.6046 0.022 Uiso 1 1 calc R
C15 C 0.0712(5) 0.1324(4) 0.4705(3) 0.0187(11) Uani 1 1 d .
C26 C 0.4873(5) 0.5546(4) 0.1906(3) 0.0206(11) Uani 1 1 d .
H26 H 0.4901 0.5178 0.2526 0.025 Uiso 1 1 calc R
C17 C -0.2591(8) 0.4147(6) 0.3516(5) 0.0458(19) Uani 1 1 d .
H17A H -0.3246 0.3681 0.3819 0.069 Uiso 1 1 calc R
H17B H -0.2883 0.4636 0.2938 0.069 Uiso 1 1 calc R
H17C H -0.2403 0.4574 0.3872 0.069 Uiso 1 1 calc R
C27 C 0.5750(5) 0.6279(4) 0.1492(3) 0.0203(11) Uani 1 1 d .
H27 H 0.6360 0.6414 0.1830 0.024 Uiso 1 1 calc R
C8 C -0.1972(5) 0.0202(5) 0.8125(4) 0.0239(12) Uani 1 1 d .
H8 H -0.2147 -0.0570 0.8414 0.029 Uiso 1 1 calc R
C11 C -0.0815(5) 0.1790(4) 0.5727(3) 0.0183(11) Uani 1 1 d .
C24 C 0.1738(5) 0.3161(4) 0.1881(3) 0.0216(11) Uani 1 1 d .
H24 H 0.1444 0.2734 0.1584 0.026 Uiso 1 1 calc R
C7 C -0.1557(5) 0.0410(4) 0.7151(4) 0.0215(11) Uani 1 1 d .
H7A H -0.2229 0.0250 0.6839 0.026 Uiso 1 1 calc R
H7B H -0.0794 -0.0079 0.7123 0.026 Uiso 1 1 calc R
C25 C 0.3957(5) 0.5340(4) 0.1430(3) 0.0191(11) Uani 1 1 d .
C1 C -0.1277(5) 0.1604(4) 0.6687(3) 0.0181(11) Uani 1 1 d U
C19 C 0.1334(5) 0.3038(4) 0.2738(3) 0.0187(11) Uani 1 1 d .
C6 C -0.2474(5) 0.2341(5) 0.6750(4) 0.0245(12) Uani 1 1 d .
H6A H -0.3155 0.2204 0.6432 0.029 Uiso 1 1 calc R
H6B H -0.2313 0.3109 0.6466 0.029 Uiso 1 1 calc R
C2 C -0.0233(5) 0.1833(4) 0.7193(3) 0.0158(10) Uani 1 1 d U
H2A H -0.0049 0.2595 0.6907 0.019 Uiso 1 1 calc R
H2B H 0.0543 0.1359 0.7162 0.019 Uiso 1 1 calc R
C14 C 0.0099(5) 0.2111(4) 0.3997(3) 0.0206(11) Uani 1 1 d .
C10 C -0.3162(5) 0.0951(5) 0.8161(4) 0.0295(13) Uani 1 1 d .
H10A H -0.3842 0.0800 0.7850 0.035 Uiso 1 1 calc R
H10B H -0.3444 0.0818 0.8784 0.035 Uiso 1 1 calc R
C23 C 0.2581(5) 0.3917(5) 0.1454(4) 0.0227(11) Uani 1 1 d .
H23 H 0.2861 0.3999 0.0866 0.027 Uiso 1 1 calc R
C20 C 0.1722(6) 0.3681(5) 0.3164(4) 0.0247(12) Uani 1 1 d .
H20 H 0.1418 0.3610 0.3747 0.030 Uiso 1 1 calc R
C21 C 0.2563(5) 0.4434(5) 0.2733(4) 0.0235(12) Uani 1 1 d .
H21 H 0.2831 0.4874 0.3029 0.028 Uiso 1 1 calc R
C3 C -0.0627(5) 0.1630(4) 0.8176(3) 0.0176(10) Uani 1 1 d U
C29 C 0.4818(5) 0.6621(4) 0.0101(3) 0.0218(11) Uani 1 1 d .
H29 H 0.4795 0.6988 -0.0520 0.026 Uiso 1 1 calc R
C18 C 0.2336(6) -0.0109(5) 0.5195(4) 0.0279(12) Uani 1 1 d .
H18A H 0.2616 0.0167 0.5633 0.042 Uiso 1 1 calc R
H18B H 0.3060 -0.0468 0.4965 0.042 Uiso 1 1 calc R
H18C H 0.1724 -0.0630 0.5474 0.042 Uiso 1 1 calc R
C12 C -0.1428(5) 0.2578(4) 0.5011(4) 0.0212(11) Uani 1 1 d .
H12 H -0.2159 0.3007 0.5111 0.025 Uiso 1 1 calc R
C30 C 0.3940(5) 0.5893(5) 0.0524(4) 0.0241(12) Uani 1 1 d .
H30 H 0.3320 0.5774 0.0186 0.029 Uiso 1 1 calc R
C9 C -0.0913(5) 0.0439(4) 0.8609(3) 0.0202(11) Uani 1 1 d .
H9A H -0.0145 -0.0048 0.8587 0.024 Uiso 1 1 calc R
H9B H -0.1168 0.0296 0.9237 0.024 Uiso 1 1 calc R
C4 C -0.1839(5) 0.2370(5) 0.8198(4) 0.0237(12) Uani 1 1 d .
H4A H -0.2109 0.2260 0.8819 0.028 Uiso 1 1 calc R
H4B H -0.1675 0.3136 0.7909 0.028 Uiso 1 1 calc R
C5 C -0.2888(5) 0.2127(5) 0.7723(4) 0.0263(12) Uani 1 1 d .
H5 H -0.3665 0.2615 0.7751 0.032 Uiso 1 1 calc R
C36 C 0.0420(5) 0.2825(4) 0.8811(3) 0.0199(11) Uani 1 1 d .
H36 H -0.0297 0.3341 0.8657 0.024 Uiso 1 1 calc R
C33 C 0.2546(5) 0.1334(4) 0.9253(3) 0.0188(11) Uani 1 1 d .
C32 C 0.1545(5) 0.1124(4) 0.8845(3) 0.0192(11) Uani 1 1 d .
H32 H 0.1601 0.0476 0.8711 0.023 Uiso 1 1 calc R
C31 C 0.0463(5) 0.1857(4) 0.8632(3) 0.0174(10) Uani 1 1 d .
C35 C 0.1422(5) 0.3036(4) 0.9213(3) 0.0205(11) Uani 1 1 d .
C38 C 0.0495(6) 0.4831(5) 0.9008(4) 0.0310(13) Uani 1 1 d .
H38A H 0.0536 0.5009 0.8366 0.047 Uiso 1 1 calc R
H38B H 0.0633 0.5470 0.9150 0.047 Uiso 1 1 calc R
H38C H -0.0334 0.4604 0.9240 0.047 Uiso 1 1 calc R
C37 C 0.3778(6) -0.0293(5) 0.9264(4) 0.0286(13) Uani 1 1 d .
H37A H 0.3091 -0.0737 0.9535 0.043 Uiso 1 1 calc R
H37B H 0.4582 -0.0706 0.9480 0.043 Uiso 1 1 calc R
H37C H 0.3769 -0.0092 0.8620 0.043 Uiso 1 1 calc R
C34 C 0.7527(5) 0.7704(4) 0.0561(3) 0.0197(11) Uani 1 1 d .
O5 O 0.6560(4) 0.7532(3) 0.0111(2) 0.0214(8) Uani 1 1 d .
O3 O 0.1765(4) 0.0771(3) 0.4485(2) 0.0221(8) Uani 1 1 d .
O6 O 0.1444(4) 0.3968(3) 0.9402(3) 0.0269(9) Uani 1 1 d .
O1 O -0.1487(4) 0.3495(3) 0.3399(3) 0.0298(9) Uani 1 1 d .
O2 O 0.0523(4) 0.2239(3) 0.3129(2) 0.0221(8) Uani 1 1 d .
O4 O 0.3621(4) 0.0669(3) 0.9493(3) 0.0246(9) Uani 1 1 d .
C39 C 0.8291(5) 0.2383(5) 0.1838(4) 0.0236(12) Uani 1 1 d .
H39 H 0.8942 0.2558 0.2167 0.028 Uiso 1 1 calc R
C41 C 0.7163(17) 0.6866(13) 0.4469(9) 0.111(5) Uani 1 1 d .
H41 H 0.7248 0.7442 0.4724 0.133 Uiso 1 1 calc R
C40 C 0.4264(7) 0.1058(6) 0.3233(5) 0.0432(17) Uani 1 1 d .
H40 H 0.3351 0.1046 0.3405 0.052 Uiso 1 1 calc R
Cl1 Cl 0.69838(14) 0.33634(12) 0.17069(9) 0.0294(4) Uani 1 1 d .
Cl2 Cl 0.89487(14) 0.23948(11) 0.08005(9) 0.0291(4) Uani 1 1 d .
Cl3 Cl 0.78570(15) 0.10725(12) 0.24562(10) 0.0345(4) Uani 1 1 d .
Cl4 Cl 0.43789(17) 0.15146(16) 0.20895(12) 0.0477(5) Uani 1 1 d .
Cl5 Cl 0.49815(18) -0.02908(16) 0.36770(14) 0.0506(5) Uani 1 1 d .
Cl6 Cl 0.4881(2) 0.19049(19) 0.36965(16) 0.0603(6) Uani 1 1 d .
Cl8 Cl 0.8461(3) 0.5934(3) 0.4676(2) 0.0947(10) Uani 1 1 d .
Cl7 Cl 0.6935(4) 0.7445(3) 0.3301(3) 0.1132(12) Uani 1 1 d .
Cl9 Cl 0.5813(5) 0.6107(6) 0.4986(3) 0.156(2) Uani 1 1 d .

loop_
_atom_site_aniso_label
_atom_site_aniso_U_11
_atom_site_aniso_U_22
_atom_site_aniso_U_33
_atom_site_aniso_U_23
_atom_site_aniso_U_13
_atom_site_aniso_U_12
C28 0.021(3) 0.015(2) 0.017(2) -0.006(2) 0.002(2) -0.004(2)
C22 0.020(3) 0.020(3) 0.018(3) -0.004(2) -0.003(2) -0.001(2)
C13 0.029(3) 0.022(3) 0.016(3) -0.003(2) -0.007(2) -0.006(2)
C16 0.023(3) 0.020(3) 0.013(2) -0.004(2) -0.003(2) -0.006(2)
C15 0.021(3) 0.019(3) 0.017(3) -0.007(2) -0.001(2) -0.007(2)
C26 0.024(3) 0.024(3) 0.012(2) -0.004(2) -0.002(2) -0.003(2)
C17 0.064(5) 0.041(4) 0.029(3) -0.014(3) -0.020(3) 0.023(4)
C27 0.024(3) 0.021(3) 0.016(3) -0.007(2) -0.007(2) -0.004(2)
C8 0.027(3) 0.027(3) 0.019(3) -0.008(2) 0.005(2) -0.015(2)
C11 0.020(3) 0.022(3) 0.015(3) -0.007(2) -0.003(2) -0.007(2)
C24 0.028(3) 0.023(3) 0.016(3) -0.007(2) 0.000(2) -0.007(2)
C7 0.026(3) 0.024(3) 0.019(3) -0.011(2) 0.002(2) -0.009(2)
C25 0.024(3) 0.018(3) 0.016(2) -0.007(2) 0.000(2) -0.002(2)
C1 0.021(3) 0.021(3) 0.015(2) -0.007(2) -0.002(2) -0.005(2)
C19 0.020(3) 0.017(2) 0.016(2) -0.001(2) -0.002(2) -0.004(2)
C6 0.023(3) 0.031(3) 0.022(3) -0.011(2) -0.003(2) -0.002(2)
C2 0.019(2) 0.018(2) 0.011(2) -0.0048(19) -0.0012(19) -0.005(2)
C14 0.029(3) 0.024(3) 0.009(2) -0.004(2) -0.001(2) -0.010(2)
C10 0.023(3) 0.045(4) 0.025(3) -0.015(3) 0.007(2) -0.014(3)
C23 0.029(3) 0.027(3) 0.013(2) -0.008(2) 0.000(2) -0.007(2)
C20 0.032(3) 0.029(3) 0.016(3) -0.008(2) -0.002(2) -0.011(2)
C21 0.031(3) 0.026(3) 0.016(3) -0.008(2) -0.003(2) -0.009(2)
C3 0.024(3) 0.019(3) 0.012(2) -0.007(2) 0.002(2) -0.005(2)
C29 0.027(3) 0.024(3) 0.012(2) -0.002(2) -0.003(2) -0.007(2)
C18 0.031(3) 0.029(3) 0.022(3) -0.008(2) -0.002(2) 0.003(2)
C12 0.025(3) 0.023(3) 0.018(3) -0.008(2) -0.004(2) -0.002(2)
C30 0.028(3) 0.026(3) 0.019(3) -0.005(2) -0.004(2) -0.008(2)
C9 0.027(3) 0.021(3) 0.013(2) -0.006(2) 0.004(2) -0.011(2)
C4 0.025(3) 0.029(3) 0.022(3) -0.014(2) 0.002(2) -0.005(2)
C5 0.019(3) 0.036(3) 0.027(3) -0.016(3) 0.002(2) 0.000(2)
C36 0.026(3) 0.019(3) 0.016(2) -0.007(2) 0.002(2) -0.003(2)
C33 0.026(3) 0.018(3) 0.013(2) -0.004(2) -0.002(2) -0.004(2)
C32 0.027(3) 0.017(2) 0.016(2) -0.007(2) 0.001(2) -0.005(2)
C31 0.022(3) 0.021(3) 0.010(2) -0.0042(19) 0.0024(19) -0.007(2)
C35 0.030(3) 0.019(3) 0.016(2) -0.009(2) 0.003(2) -0.009(2)
C38 0.041(3) 0.020(3) 0.034(3) -0.013(3) -0.003(3) -0.003(2)
C37 0.030(3) 0.025(3) 0.035(3) -0.017(3) -0.009(3) 0.003(2)
C34 0.029(3) 0.021(3) 0.011(2) -0.005(2) -0.002(2) -0.009(2)
O5 0.029(2) 0.0231(19) 0.0131(17) -0.0040(15) -0.0036(15) -0.0116(16)
O3 0.0227(19) 0.027(2) 0.0136(18) -0.0048(15) 0.0028(14) -0.0013(16)
O6 0.036(2) 0.0191(19) 0.031(2) -0.0142(17) -0.0044(18) -0.0048(17)
O1 0.038(2) 0.029(2) 0.017(2) -0.0031(17) -0.0094(17) 0.0046(18)
O2 0.029(2) 0.027(2) 0.0111(17) -0.0048(15) 0.0022(15) -0.0131(16)
O4 0.027(2) 0.024(2) 0.026(2) -0.0126(17) -0.0092(16) 0.0003(16)
C39 0.030(3) 0.027(3) 0.015(3) -0.007(2) -0.003(2) -0.006(2)
C41 0.165(15) 0.105(10) 0.070(8) -0.043(7) -0.015(9) 0.003(10)
C40 0.040(4) 0.042(4) 0.045(4) -0.012(3) -0.002(3) -0.001(3)
Cl1 0.0350(8) 0.0307(8) 0.0234(7) -0.0106(6) -0.0061(6) -0.0001(6)
Cl2 0.0412(8) 0.0256(7) 0.0209(7) -0.0081(5) 0.0031(6) -0.0067(6)
Cl3 0.0416(9) 0.0282(8) 0.0253(7) 0.0017(6) 0.0001(6) -0.0057(6)
Cl4 0.0431(10) 0.0511(11) 0.0419(10) -0.0084(8) 0.0026(8) -0.0032(8)
Cl5 0.0440(10) 0.0460(10) 0.0551(11) -0.0074(9) -0.0077(8) -0.0064(8)
Cl6 0.0616(13) 0.0596(13) 0.0684(14) -0.0312(11) -0.0015(10) -0.0117(10)
Cl8 0.112(2) 0.118(3) 0.0728(18) -0.0482(18) -0.0074(16) -0.033(2)
Cl7 0.102(2) 0.109(3) 0.110(3) -0.010(2) -0.012(2) -0.022(2)
Cl9 0.117(3) 0.266(7) 0.117(3) -0.097(4) 0.044(3) -0.071(4)

loop_
_atom_type_symbol
_atom_type_description
_atom_type_scat_dispersion_real
_atom_type_scat_dispersion_imag
_atom_type_scat_source
C C 0.0033 0.0016 'International Tables Vol C Tables 4.2.6.8 and 6.1.1.4'
H H 0.0000 0.0000 'International Tables Vol C Tables 4.2.6.8 and 6.1.1.4'
O O 0.0106 0.0060 'International Tables Vol C Tables 4.2.6.8 and 6.1.1.4'
Cl Cl 0.1484 0.1585 'International Tables Vol C Tables 4.2.6.8 and 6.1.1.4'

loop_
_geom_angle_atom_site_label_1
_geom_angle_atom_site_label_2
_geom_angle_atom_site_label_3
_geom_angle
_geom_angle_site_symmetry_1
_geom_angle_site_symmetry_3
C27 C28 O5 124.3(5) . .
C27 C28 C29 120.0(5) . .
O5 C28 C29 115.7(4) . .
C21 C22 C23 117.7(5) . .
C21 C22 C25 121.3(5) . .
C23 C22 C25 120.9(5) . .
O1 C13 C14 115.1(5) . .
O1 C13 C12 124.6(5) . .
C14 C13 C12 120.3(5) . .
C11 C16 C15 121.0(5) . .
C11 C16 H16 119.5 . .
C15 C16 H16 119.5 . .
O3 C15 C14 115.3(5) . .
O3 C15 C16 125.0(5) . .
C14 C15 C16 119.7(5) . .
C25 C26 C27 121.6(5) . .
C25 C26 H26 119.2 . .
C27 C26 H26 119.2 . .
O1 C17 H17A 109.5 . .
O1 C17 H17B 109.5 . .
H17A C17 H17B 109.5 . .
O1 C17 H17C 109.5 . .
H17A C17 H17C 109.5 . .
H17B C17 H17C 109.5 . .
C28 C27 C26 119.5(5) . .
C28 C27 H27 120.2 . .
C26 C27 H27 120.2 . .
C10 C8 C7 109.1(5) . .
C10 C8 C9 109.7(5) . .
C7 C8 C9 109.2(4) . .
C10 C8 H8 109.6 . .
C7 C8 H8 109.6 . .
C9 C8 H8 109.6 . .
C16 C11 C12 119.0(5) . .
C16 C11 C1 119.3(5) . .
C12 C11 C1 121.7(5) . .
C19 C24 C23 119.5(5) . .
C19 C24 H24 120.2 . .
C23 C24 H24 120.2 . .
C8 C7 C1 110.7(4) . .
C8 C7 H7A 109.5 . .
C1 C7 H7A 109.5 . .
C8 C7 H7B 109.5 . .
C1 C7 H7B 109.5 . .
H7A C7 H7B 108.1 . .
C30 C25 C26 117.7(5) . .
C30 C25 C22 121.0(5) . .
C26 C25 C22 121.2(5) . .
C6 C1 C11 112.7(4) . .
C6 C1 C2 108.4(4) . .
C11 C1 C2 109.0(4) . .
C6 C1 C7 108.2(4) . .
C11 C1 C7 110.2(4) . .
C2 C1 C7 108.3(4) . .
C24 C19 C20 120.7(5) . .
C24 C19 O2 116.0(5) . .
C20 C19 O2 123.3(5) . .
C1 C6 C5 110.4(5) . .
C1 C6 H6A 109.6 . .
C5 C6 H6A 109.6 . .
C1 C6 H6B 109.6 . .
C5 C6 H6B 109.6 . .
H6A C6 H6B 108.1 . .
C1 C2 C3 111.6(4) . .
C1 C2 H2A 109.3 . .
C3 C2 H2A 109.3 . .
C1 C2 H2B 109.3 . .
C3 C2 H2B 109.3 . .
H2A C2 H2B 108.0 . .
C13 C14 C15 120.0(5) . .
C13 C14 O2 119.9(5) . .
C15 C14 O2 120.0(5) . .
C5 C10 C8 109.4(4) . .
C5 C10 H10A 109.8 . .
C8 C10 H10A 109.8 . .
C5 C10 H10B 109.8 . .
C8 C10 H10B 109.8 . .
H10A C10 H10B 108.2 . .
C24 C23 C22 121.1(5) . .
C24 C23 H23 119.4 . .
C22 C23 H23 119.4 . .
C19 C20 C21 119.3(5) . .
C19 C20 H20 120.3 . .
C21 C20 H20 120.3 . .
C20 C21 C22 121.5(5) . .
C20 C21 H21 119.2 . .
C22 C21 H21 119.2 . .
C31 C3 C4 113.0(4) . .
C31 C3 C9 110.7(4) . .
C4 C3 C9 108.6(4) . .
C31 C3 C2 108.3(4) . .
C4 C3 C2 107.8(4) . .
C9 C3 C2 108.4(4) . .
C28 C29 C30 119.9(5) . .
C28 C29 H29 120.1 . .
C30 C29 H29 120.1 . .
O3 C18 H18A 109.5 . .
O3 C18 H18B 109.5 . .
H18A C18 H18B 109.5 . .
O3 C18 H18C 109.5 . .
H18A C18 H18C 109.5 . .
H18B C18 H18C 109.5 . .
C11 C12 C13 120.0(5) . .
C11 C12 H12 120.0 . .
C13 C12 H12 120.0 . .
C25 C30 C29 121.3(5) . .
C25 C30 H30 119.4 . .
C29 C30 H30 119.4 . .
C8 C9 C3 110.6(4) . .
C8 C9 H9A 109.5 . .
C3 C9 H9A 109.5 . .
C8 C9 H9B 109.5 . .
C3 C9 H9B 109.5 . .
H9A C9 H9B 108.1 . .
C5 C4 C3 111.0(4) . .
C5 C4 H4A 109.4 . .
C3 C4 H4A 109.4 . .
C5 C4 H4B 109.4 . .
C3 C4 H4B 109.4 . .
H4A C4 H4B 108.0 . .
C10 C5 C4 110.3(5) . .
C10 C5 C6 109.9(5) . .
C4 C5 C6 108.8(5) . .
C10 C5 H5 109.3 . .
C4 C5 H5 109.3 . .
C6 C5 H5 109.3 . .
C35 C36 C31 120.6(5) . .
C35 C36 H36 119.7 . .
C31 C36 H36 119.7 . .
O4 C33 C34 115.3(5) . 2_666
O4 C33 C32 125.1(5) . .
C34 C33 C32 119.6(5) 2_666 .
C31 C32 C33 120.9(5) . .
C31 C32 H32 119.6 . .
C33 C32 H32 119.6 . .
C32 C31 C36 118.4(5) . .
C32 C31 C3 120.8(5) . .
C36 C31 C3 120.8(5) . .
O6 C35 C34 115.9(5) . 2_666
O6 C35 C36 123.6(5) . .
C34 C35 C36 120.5(5) 2_666 .
O6 C38 H38A 109.5 . .
O6 C38 H38B 109.5 . .
H38A C38 H38B 109.5 . .
O6 C38 H38C 109.5 . .
H38A C38 H38C 109.5 . .
H38B C38 H38C 109.5 . .
O4 C37 H37A 109.5 . .
O4 C37 H37B 109.5 . .
H37A C37 H37B 109.5 . .
O4 C37 H37C 109.5 . .
H37A C37 H37C 109.5 . .
H37B C37 H37C 109.5 . .
C35 C34 O5 120.8(5) 2_666 .
C35 C34 C33 120.0(5) 2_666 2_666
O5 C34 C33 119.2(5) . 2_666
C28 O5 C34 118.1(4) . .
C15 O3 C18 115.9(4) . .
C35 O6 C38 116.2(4) . .
C13 O1 C17 117.3(5) . .
C19 O2 C14 116.6(4) . .
C33 O4 C37 117.4(4) . .
Cl1 C39 Cl2 110.9(3) . .
Cl1 C39 Cl3 110.6(3) . .
Cl2 C39 Cl3 109.6(3) . .
Cl1 C39 H39 108.5 . .
Cl2 C39 H39 108.5 . .
Cl3 C39 H39 108.5 . .
Cl8 C41 Cl7 109.8(8) . .
Cl8 C41 Cl9 106.1(8) . .
Cl7 C41 Cl9 108.1(9) . .
Cl8 C41 H41 110.9 . .
Cl7 C41 H41 110.9 . .
Cl9 C41 H41 110.9 . .
Cl4 C40 Cl6 113.3(4) . .
Cl4 C40 Cl5 110.4(4) . .
Cl6 C40 Cl5 110.8(4) . .
Cl4 C40 H40 107.4 . .
Cl6 C40 H40 107.4 . .
Cl5 C40 H40 107.4 . .

loop_
_geom_bond_atom_site_label_1
_geom_bond_atom_site_label_2
_geom_bond_distance
_geom_bond_site_symmetry_2
C28 C27 1.382(7) .
C28 O5 1.384(6) .
C28 C29 1.388(8) .
C22 C21 1.393(8) .
C22 C23 1.401(8) .
C22 C25 1.493(7) .
C13 O1 1.377(7) .
C13 C14 1.385(8) .
C13 C12 1.402(8) .
C16 C11 1.392(8) .
C16 C15 1.393(7) .
C16 H16 0.9500 .
C15 O3 1.366(7) .
C15 C14 1.391(8) .
C26 C25 1.394(8) .
C26 C27 1.398(8) .
C26 H26 0.9500 .
C17 O1 1.421(8) .
C17 H17A 0.9800 .
C17 H17B 0.9800 .
C17 H17C 0.9800 .
C27 H27 0.9500 .
C8 C10 1.531(9) .
C8 C7 1.543(7) .
C8 C9 1.543(7) .
C8 H8 1.0000 .
C11 C12 1.399(8) .
C11 C1 1.539(7) .
C24 C19 1.380(8) .
C24 C23 1.393(8) .
C24 H24 0.9500 .
C7 C1 1.551(7) .
C7 H7A 0.9900 .
C7 H7B 0.9900 .
C25 C30 1.390(8) .
C1 C6 1.537(8) .
C1 C2 1.548(7) .
C19 C20 1.381(8) .
C19 O2 1.398(6) .
C6 C5 1.540(8) .
C6 H6A 0.9900 .
C6 H6B 0.9900 .
C2 C3 1.552(7) .
C2 H2A 0.9900 .
C2 H2B 0.9900 .
C14 O2 1.402(6) .
C10 C5 1.525(9) .
C10 H10A 0.9900 .
C10 H10B 0.9900 .
C23 H23 0.9500 .
C20 C21 1.392(8) .
C20 H20 0.9500 .
C21 H21 0.9500 .
C3 C31 1.536(7) .
C3 C4 1.537(8) .
C3 C9 1.544(7) .
C29 C30 1.397(8) .
C29 H29 0.9500 .
C18 O3 1.430(7) .
C18 H18A 0.9800 .
C18 H18B 0.9800 .
C18 H18C 0.9800 .
C12 H12 0.9500 .
C30 H30 0.9500 .
C9 H9A 0.9900 .
C9 H9B 0.9900 .
C4 C5 1.528(8) .
C4 H4A 0.9900 .
C4 H4B 0.9900 .
C5 H5 1.0000 .
C36 C35 1.398(8) .
C36 C31 1.403(7) .
C36 H36 0.9500 .
C33 O4 1.355(7) .
C33 C34 1.399(7) 2_666
C33 C32 1.402(8) .
C32 C31 1.400(8) .
C32 H32 0.9500 .
C35 O6 1.375(6) .
C35 C34 1.381(8) 2_666
C38 O6 1.432(8) .
C38 H38A 0.9800 .
C38 H38B 0.9800 .
C38 H38C 0.9800 .
C37 O4 1.433(7) .
C37 H37A 0.9800 .
C37 H37B 0.9800 .
C37 H37C 0.9800 .
C34 C35 1.381(8) 2_666
C34 O5 1.391(6) .
C34 C33 1.399(7) 2_666
C39 Cl1 1.763(6) .
C39 Cl2 1.767(6) .
C39 Cl3 1.773(6) .
C39 H39 1.0000 .
C41 Cl8 1.714(17) .
C41 Cl7 1.795(14) .
C41 Cl9 1.844(19) .
C41 H41 1.0000 .
C40 Cl4 1.731(8) .
C40 Cl6 1.758(8) .
C40 Cl5 1.775(8) .
C40 H40 1.0000 .
